data_4502144
loop_
_publ_author_name
'Koradia, Vishal'
'Lopez de Diego, Heidi'
'Frydenvang, Karla'
'Ringkj\/obing-Elema, Michiel'
'M\"ullertz, Anette'
'Bond, Andrew D.'
'Rantanen, Jukka'

_publ_contact_author
;
Karla Frydenvang
;
_publ_section_title
;
 Solid Forms of Amlodipine Besylate: Physicochemical, Structural, and
 Thermodynamic Characterization
;
_journal_issue 12
_journal_name_full 'Crystal Growth &amp; Design'
_journal_page_first 5279
_journal_paper_doi 10.1021/cg101127z
_journal_volume 10
_journal_year 2010
_chemical_formula_sum 'C26 H35 Cl N2 O10 S'
_chemical_formula_weight 603.07
_chemical_name_common 'amlodipine besylate dihydrate'
_space_group_IT_number 14
_symmetry_cell_setting monoclinic
_symmetry_space_group_name_Hall '-P 2ybc'
_symmetry_space_group_name_H-M 'P 1 21/c 1'
_atom_sites_solution_hydrogens geom
_atom_sites_solution_primary direct
_atom_sites_solution_secondary difmap
_cell_angle_alpha 90.000
_cell_angle_beta 105.285(12)
_cell_angle_gamma 90.000
_cell_formula_units_Z 4
_cell_length_a 18.892(2)
_cell_length_b 9.5070(6)
_cell_length_c 16.357(3)
_cell_measurement_temperature 122(1)
_cell_volume 2833.9(6)
_computing_structure_refinement 'SHELXL-97 (Sheldrick, 1997)'
_computing_structure_solution 'SHELXS-97 (Sheldrick, 1990)'
_diffrn_ambient_temperature 122(1)
_diffrn_measured_fraction_theta_full 1.000
_diffrn_measured_fraction_theta_max 1.000
_diffrn_measurement_device_type 'KappaCCD Enraf Nonius'
_diffrn_radiation_monochromator graphite
_diffrn_radiation_source 'fine-focus sealed tube'
_diffrn_radiation_type MoK\a
_diffrn_radiation_wavelength 0.71073
_diffrn_reflns_av_R_equivalents 0.0541
_diffrn_reflns_av_sigmaI/netI 0.0346
_diffrn_reflns_limit_h_max 28
_diffrn_reflns_limit_h_min -28
_diffrn_reflns_limit_k_max 14
_diffrn_reflns_limit_k_min -14
_diffrn_reflns_limit_l_max 24
_diffrn_reflns_limit_l_min -24
_diffrn_reflns_number 66442
_diffrn_reflns_theta_full 32.70
_diffrn_reflns_theta_max 32.70
_diffrn_reflns_theta_min 2.24
_exptl_absorpt_coefficient_mu 0.267
_exptl_absorpt_correction_T_max 0.976
_exptl_absorpt_correction_T_min 0.923
_exptl_absorpt_correction_type integration
_exptl_absorpt_process_details
;
Gaussian integration (Coppens, 1970)
;
_exptl_crystal_colour colorless
_exptl_crystal_density_diffrn 1.413
_exptl_crystal_density_method 'not measured'
_exptl_crystal_description prism
_exptl_crystal_F_000 1272
_exptl_crystal_size_max 0.38
_exptl_crystal_size_mid 0.38
_exptl_crystal_size_min 0.11
_refine_diff_density_max 0.422
_refine_diff_density_min -0.373
_refine_diff_density_rms 0.056
_refine_ls_extinction_method none
_refine_ls_goodness_of_fit_ref 1.031
_refine_ls_hydrogen_treatment mixed
_refine_ls_matrix_type full
_refine_ls_number_parameters 383
_refine_ls_number_reflns 10428
_refine_ls_number_restraints 0
_refine_ls_restrained_S_all 1.031
_refine_ls_R_factor_all 0.0528
_refine_ls_R_factor_gt 0.0327
_refine_ls_shift/su_max 0.001
_refine_ls_shift/su_mean 0.000
_refine_ls_structure_factor_coef Fsqd
_refine_ls_weighting_details 'calc w=1/[\s^2^(Fo^2^)+(0.0470P)^2^+0.4256P] where P=(Fo^2^+2Fc^2^)/3'
_refine_ls_weighting_scheme calc
_refine_ls_wR_factor_gt 0.0822
_refine_ls_wR_factor_ref 0.0894
_reflns_number_gt 7916
_reflns_number_total 10428
_reflns_threshold_expression >2sigma(I)
_cod_data_source_file cg101127z_si_003.cif
_cod_data_source_block amb_bes_cold
_cod_original_sg_symbol_H-M 'P 21 /C'
_cod_database_code 4502144

loop_
_symmetry_equiv_pos_as_xyz
'x, y, z'
'-x, y+1/2, -z+1/2'
'-x, -y, -z'
'x, -y-1/2, z-1/2'

loop_
_atom_site_label
_atom_site_type_symbol
_atom_site_fract_x
_atom_site_fract_y
_atom_site_fract_z
_atom_site_U_iso_or_equiv
_atom_site_adp_type
_atom_site_occupancy
_atom_site_symmetry_multiplicity
_atom_site_calc_flag
_atom_site_refinement_flags
N1 N 0.19218(4) 0.81743(9) -0.12149(5) 0.01327(15) Uani 1 1 d .
H1 H 0.1508(7) 0.8087(13) -0.1542(9) 0.016 Uiso 1 1 d .
C2 C 0.25015(5) 0.75501(10) -0.14372(6) 0.01215(16) Uani 1 1 d .
C3 C 0.31897(5) 0.76215(10) -0.09056(6) 0.01293(17) Uani 1 1 d .
C4 C 0.33348(5) 0.83160(10) -0.00348(6) 0.01222(16) Uani 1 1 d .
H4 H 0.3788(7) 0.8852(13) 0.0065(8) 0.015 Uiso 1 1 d .
C5 C 0.26977(5) 0.92954(10) -0.00126(6) 0.01235(16) Uani 1 1 d .
C6 C 0.20223(5) 0.91238(10) -0.05556(6) 0.01247(16) Uani 1 1 d .
C21 C 0.23055(5) 0.68617(10) -0.23026(6) 0.01413(17) Uani 1 1 d .
H21A H 0.2574 0.7324 -0.2674 0.017 Uiso 1 1 calc R
H21B H 0.2445 0.5855 -0.2250 0.017 Uiso 1 1 calc R
O1 O 0.15355(4) 0.69972(8) -0.26578(5) 0.01652(14) Uani 1 1 d .
C22 C 0.13072(5) 0.63528(11) -0.34709(6) 0.01458(17) Uani 1 1 d .
H22A H 0.1466 0.5357 -0.3435 0.017 Uiso 1 1 calc R
H22B H 0.1530 0.6845 -0.3875 0.017 Uiso 1 1 calc R
C23 C 0.04798(5) 0.64397(10) -0.37699(6) 0.01472(18) Uani 1 1 d .
H23A H 0.0308 0.5973 -0.4328 0.018 Uiso 1 1 calc R
H23B H 0.0262 0.5938 -0.3364 0.018 Uiso 1 1 calc R
N2 N 0.02287(4) 0.79363(9) -0.38426(5) 0.01478(16) Uani 1 1 d .
H2A H 0.0311 0.8318 -0.3316 0.022 Uiso 1 1 calc R
H2B H -0.0259 0.7971 -0.4107 0.022 Uiso 1 1 calc R
H2C H 0.0482 0.8430 -0.4149 0.022 Uiso 1 1 calc R
C31 C 0.37954(5) 0.69417(11) -0.11625(6) 0.01603(18) Uani 1 1 d .
O3 O 0.37380(4) 0.62511(10) -0.17995(5) 0.02646(18) Uani 1 1 d .
O4 O 0.44505(4) 0.71551(9) -0.05969(5) 0.02186(16) Uani 1 1 d .
C32 C 0.50658(6) 0.64777(15) -0.08173(8) 0.0266(2) Uani 1 1 d .
H32A H 0.5089 0.6773 -0.1390 0.032 Uiso 1 1 calc R
H32B H 0.5010 0.5442 -0.0814 0.032 Uiso 1 1 calc R
C33 C 0.57535(6) 0.69185(18) -0.01660(9) 0.0357(3) Uani 1 1 d .
H33A H 0.5800 0.7945 -0.0171 0.054 Uiso 1 1 calc R
H33B H 0.6181 0.6488 -0.0300 0.054 Uiso 1 1 calc R
H33C H 0.5727 0.6609 0.0397 0.054 Uiso 1 1 calc R
C41 C 0.34531(5) 0.72136(10) 0.06714(6) 0.01340(17) Uani 1 1 d .
C42 C 0.40889(5) 0.71057(11) 0.13404(7) 0.01646(19) Uani 1 1 d .
C43 C 0.41607(6) 0.60881(12) 0.19702(7) 0.0210(2) Uani 1 1 d .
H43 H 0.4597 0.6042 0.2420 0.025 Uiso 1 1 calc R
C44 C 0.35975(6) 0.51462(12) 0.19396(7) 0.0223(2) Uani 1 1 d .
H44 H 0.3647 0.4448 0.2366 0.027 Uiso 1 1 calc R
C45 C 0.29574(6) 0.52231(11) 0.12812(7) 0.0202(2) Uani 1 1 d .
H45 H 0.2569 0.4577 0.1256 0.024 Uiso 1 1 calc R
C46 C 0.28919(5) 0.62491(11) 0.06631(6) 0.01595(18) Uani 1 1 d .
H46 H 0.2452 0.6299 0.0220 0.019 Uiso 1 1 calc R
Cl1 Cl 0.482966(13) 0.82461(3) 0.143175(17) 0.02274(6) Uani 1 1 d .
C51 C 0.28223(5) 1.04013(10) 0.06344(6) 0.01304(17) Uani 1 1 d .
O5 O 0.34401(4) 1.01698(8) 0.12468(5) 0.01844(15) Uani 1 1 d .
O6 O 0.24412(4) 1.14349(8) 0.06480(5) 0.02165(16) Uani 1 1 d .
C52 C 0.36210(6) 1.11991(11) 0.19164(7) 0.0207(2) Uani 1 1 d .
H52A H 0.3749 1.2090 0.1691 0.031 Uiso 1 1 calc R
H52B H 0.4039 1.0865 0.2366 0.031 Uiso 1 1 calc R
H52C H 0.3198 1.1342 0.2148 0.031 Uiso 1 1 calc R
C61 C 0.13344(5) 0.98932(11) -0.05349(7) 0.01649(19) Uani 1 1 d .
H61A H 0.1367 1.0197 0.0046 0.025 Uiso 1 1 calc R
H61B H 0.0911 0.9267 -0.0731 0.025 Uiso 1 1 calc R
H61C H 0.1276 1.0718 -0.0906 0.025 Uiso 1 1 calc R
S1 S 0.024253(13) 0.25531(2) 0.173180(15) 0.01307(5) Uani 1 1 d .
O11 O 0.03518(4) 0.18415(8) 0.09801(5) 0.01732(14) Uani 1 1 d .
O12 O -0.02382(4) 0.17488(9) 0.21208(5) 0.01992(15) Uani 1 1 d .
O13 O 0.00167(4) 0.40111(8) 0.15580(5) 0.02350(17) Uani 1 1 d .
C11 C 0.11144(5) 0.25831(11) 0.24747(6) 0.01472(17) Uani 1 1 d .
C12 C 0.15887(6) 0.37048(12) 0.24633(7) 0.0200(2) Uani 1 1 d .
H12 H 0.1437 0.4466 0.2081 0.024 Uiso 1 1 calc R
C13 C 0.22865(6) 0.36901(14) 0.30210(8) 0.0259(2) Uani 1 1 d .
H13 H 0.2615 0.4446 0.3020 0.031 Uiso 1 1 calc R
C14 C 0.25034(6) 0.25794(15) 0.35778(8) 0.0288(3) Uani 1 1 d .
H14 H 0.2981 0.2577 0.3956 0.035 Uiso 1 1 calc R
C15 C 0.20287(6) 0.14703(13) 0.35876(7) 0.0255(2) Uani 1 1 d .
H15 H 0.2182 0.0715 0.3974 0.031 Uiso 1 1 calc R
C16 C 0.13264(6) 0.14596(12) 0.30309(7) 0.0190(2) Uani 1 1 d .
H16 H 0.1000 0.0700 0.3032 0.023 Uiso 1 1 calc R
OW1 O 0.11950(4) 0.31146(8) 0.01044(5) 0.01754(14) Uani 1 1 d .
HW11 H 0.1572(9) 0.2654(15) 0.0159(10) 0.026 Uiso 1 1 d .
HW12 H 0.0971(8) 0.2698(15) 0.0428(10) 0.026 Uiso 1 1 d .
OW2 O 0.09925(4) 0.59362(9) 0.00874(5) 0.02058(16) Uani 1 1 d .
HW21 H 0.1135(8) 0.5094(18) 0.0134(10) 0.031 Uiso 1 1 d .
HW22 H 0.0727(8) 0.5994(17) -0.0390(11) 0.031 Uiso 1 1 d .

loop_
_atom_site_aniso_label
_atom_site_aniso_U_11
_atom_site_aniso_U_22
_atom_site_aniso_U_33
_atom_site_aniso_U_23
_atom_site_aniso_U_13
_atom_site_aniso_U_12
N1 0.0092(3) 0.0165(4) 0.0126(4) -0.0039(3) 0.0002(3) 0.0006(3)
C2 0.0117(4) 0.0130(4) 0.0117(4) -0.0010(3) 0.0030(3) -0.0001(3)
C3 0.0112(4) 0.0151(4) 0.0121(4) -0.0015(3) 0.0025(3) 0.0007(3)
C4 0.0100(4) 0.0134(4) 0.0120(4) -0.0013(3) 0.0008(3) 0.0005(3)
C5 0.0117(4) 0.0125(4) 0.0122(4) -0.0012(3) 0.0020(3) 0.0011(3)
C6 0.0120(4) 0.0124(4) 0.0125(4) -0.0007(3) 0.0023(3) 0.0007(3)
C21 0.0118(4) 0.0176(4) 0.0121(4) -0.0021(3) 0.0015(3) 0.0009(3)
O1 0.0115(3) 0.0234(4) 0.0123(3) -0.0063(3) -0.0010(2) 0.0019(3)
C22 0.0153(4) 0.0161(4) 0.0107(4) -0.0031(3) 0.0005(3) 0.0004(3)
C23 0.0148(4) 0.0135(4) 0.0140(4) -0.0011(3) 0.0007(3) -0.0014(3)
N2 0.0140(4) 0.0156(4) 0.0133(4) 0.0000(3) 0.0009(3) -0.0001(3)
C31 0.0117(4) 0.0205(5) 0.0153(4) -0.0007(4) 0.0026(3) 0.0012(3)
O3 0.0173(3) 0.0386(5) 0.0225(4) -0.0131(4) 0.0035(3) 0.0055(3)
O4 0.0103(3) 0.0349(4) 0.0195(4) -0.0075(3) 0.0023(3) 0.0034(3)
C32 0.0122(4) 0.0434(7) 0.0244(6) -0.0053(5) 0.0050(4) 0.0071(4)
C33 0.0131(5) 0.0642(10) 0.0285(6) -0.0076(6) 0.0031(4) 0.0044(5)
C41 0.0127(4) 0.0145(4) 0.0122(4) -0.0024(3) 0.0018(3) 0.0029(3)
C42 0.0135(4) 0.0182(4) 0.0160(5) -0.0027(4) 0.0010(3) 0.0024(3)
C43 0.0204(5) 0.0239(5) 0.0158(5) 0.0006(4) -0.0003(4) 0.0082(4)
C44 0.0283(5) 0.0197(5) 0.0188(5) 0.0043(4) 0.0059(4) 0.0070(4)
C45 0.0229(5) 0.0174(5) 0.0211(5) 0.0004(4) 0.0068(4) 0.0000(4)
C46 0.0142(4) 0.0168(4) 0.0158(4) -0.0016(4) 0.0019(3) 0.0014(3)
Cl1 0.01295(10) 0.02887(14) 0.02219(13) -0.00272(10) -0.00279(9) -0.00172(9)
C51 0.0124(4) 0.0138(4) 0.0121(4) -0.0007(3) 0.0018(3) -0.0003(3)
O5 0.0180(3) 0.0167(3) 0.0158(3) -0.0055(3) -0.0042(3) 0.0025(3)
O6 0.0186(3) 0.0188(4) 0.0234(4) -0.0074(3) -0.0017(3) 0.0053(3)
C52 0.0241(5) 0.0185(5) 0.0156(5) -0.0055(4) -0.0017(4) -0.0020(4)
C61 0.0119(4) 0.0194(5) 0.0167(5) -0.0044(4) 0.0013(3) 0.0029(3)
S1 0.01381(10) 0.01391(10) 0.01065(10) -0.00094(8) 0.00173(8) 0.00005(8)
O11 0.0209(3) 0.0194(4) 0.0124(3) -0.0038(3) 0.0056(3) -0.0033(3)
O12 0.0153(3) 0.0305(4) 0.0143(3) -0.0002(3) 0.0046(3) -0.0045(3)
O13 0.0266(4) 0.0155(3) 0.0232(4) -0.0015(3) -0.0026(3) 0.0053(3)
C11 0.0138(4) 0.0183(4) 0.0119(4) -0.0031(4) 0.0031(3) 0.0013(3)
C12 0.0186(5) 0.0224(5) 0.0193(5) -0.0039(4) 0.0058(4) -0.0033(4)
C13 0.0167(5) 0.0349(6) 0.0265(6) -0.0122(5) 0.0063(4) -0.0057(4)
C14 0.0150(4) 0.0469(7) 0.0214(5) -0.0122(5) -0.0009(4) 0.0065(5)
C15 0.0241(5) 0.0333(6) 0.0167(5) -0.0002(4) 0.0011(4) 0.0119(5)
C16 0.0208(5) 0.0207(5) 0.0151(5) -0.0003(4) 0.0042(4) 0.0042(4)
OW1 0.0168(3) 0.0168(3) 0.0199(4) 0.0019(3) 0.0064(3) 0.0041(3)
OW2 0.0233(4) 0.0174(4) 0.0188(4) -0.0014(3) 0.0016(3) 0.0035(3)

loop_
_atom_type_symbol
_atom_type_description
_atom_type_scat_dispersion_real
_atom_type_scat_dispersion_imag
_atom_type_scat_source
C C 0.0033 0.0016 'International Tables Vol C Tables 4.2.6.8 and 6.1.1.4'
H H 0.0000 0.0000 'International Tables Vol C Tables 4.2.6.8 and 6.1.1.4'
N N 0.0061 0.0033 'International Tables Vol C Tables 4.2.6.8 and 6.1.1.4'
O O 0.0106 0.0060 'International Tables Vol C Tables 4.2.6.8 and 6.1.1.4'
Cl Cl 0.1484 0.1585 'International Tables Vol C Tables 4.2.6.8 and 6.1.1.4'
S S 0.1246 0.1234 'International Tables Vol C Tables 4.2.6.8 and 6.1.1.4'

loop_
_exptl_crystal_face_index_h
_exptl_crystal_face_index_k
_exptl_crystal_face_index_l
_exptl_crystal_face_perp_dist
-1 0 0 0.171
1 0 0 0.128
0 -1 1 0.151
0 1 0 0.083
0 0 -1 0.042
0 0 1 0.053

loop_
_geom_angle_atom_site_label_1
_geom_angle_atom_site_label_2
_geom_angle_atom_site_label_3
_geom_angle
C2 N1 C6 122.22(8)
C2 N1 H1 117.9(9)
C6 N1 H1 118.9(9)
C3 C2 N1 120.14(9)
C3 C2 C21 125.12(8)
N1 C2 C21 114.70(8)
C2 C3 C31 118.69(9)
C2 C3 C4 121.55(8)
C31 C3 C4 119.67(8)
C3 C4 C5 109.65(7)
C3 C4 C41 111.22(8)
C5 C4 C41 110.96(8)
C3 C4 H4 108.5(7)
C5 C4 H4 109.9(7)
C41 C4 H4 106.5(8)
C6 C5 C51 120.16(8)
C6 C5 C4 121.37(8)
C51 C5 C4 118.42(8)
C5 C6 N1 120.09(8)
C5 C6 C61 126.64(9)
N1 C6 C61 113.27(8)
O1 C21 C2 108.32(7)
O1 C21 H21A 110.0
C2 C21 H21A 110.0
O1 C21 H21B 110.0
C2 C21 H21B 110.0
H21A C21 H21B 108.4
C21 O1 C22 111.58(7)
O1 C22 C23 108.14(8)
O1 C22 H22A 110.1
C23 C22 H22A 110.1
O1 C22 H22B 110.1
C23 C22 H22B 110.1
H22A C22 H22B 108.4
N2 C23 C22 110.93(8)
N2 C23 H23A 109.5
C22 C23 H23A 109.5
N2 C23 H23B 109.5
C22 C23 H23B 109.5
H23A C23 H23B 108.0
C23 N2 H2A 109.5
C23 N2 H2B 109.5
H2A N2 H2B 109.5
C23 N2 H2C 109.5
H2A N2 H2C 109.5
H2B N2 H2C 109.5
O3 C31 O4 121.89(9)
O3 C31 C3 125.76(9)
O4 C31 C3 112.35(8)
C31 O4 C32 114.30(8)
O4 C32 C33 107.35(10)
O4 C32 H32A 110.2
C33 C32 H32A 110.2
O4 C32 H32B 110.2
C33 C32 H32B 110.2
H32A C32 H32B 108.5
C32 C33 H33A 109.5
C32 C33 H33B 109.5
H33A C33 H33B 109.5
C32 C33 H33C 109.5
H33A C33 H33C 109.5
H33B C33 H33C 109.5
C46 C41 C42 116.85(9)
C46 C41 C4 118.79(8)
C42 C41 C4 124.36(9)
C43 C42 C41 121.68(10)
C43 C42 Cl1 116.64(8)
C41 C42 Cl1 121.68(8)
C44 C43 C42 119.95(10)
C44 C43 H43 120.0
C42 C43 H43 120.0
C43 C44 C45 119.82(10)
C43 C44 H44 120.1
C45 C44 H44 120.1
C46 C45 C44 119.54(10)
C46 C45 H45 120.2
C44 C45 H45 120.2
C45 C46 C41 122.16(9)
C45 C46 H46 118.9
C41 C46 H46 118.9
O6 C51 O5 121.30(9)
O6 C51 C5 127.35(9)
O5 C51 C5 111.35(8)
C51 O5 C52 116.22(8)
O5 C52 H52A 109.5
O5 C52 H52B 109.5
H52A C52 H52B 109.5
O5 C52 H52C 109.5
H52A C52 H52C 109.5
H52B C52 H52C 109.5
C6 C61 H61A 109.5
C6 C61 H61B 109.5
H61A C61 H61B 109.5
C6 C61 H61C 109.5
H61A C61 H61C 109.5
H61B C61 H61C 109.5
O12 S1 O13 113.64(5)
O12 S1 O11 111.50(5)
O13 S1 O11 112.00(5)
O12 S1 C11 106.45(5)
O13 S1 C11 106.88(5)
O11 S1 C11 105.79(5)
C16 C11 C12 121.32(10)
C16 C11 S1 119.45(8)
C12 C11 S1 119.17(8)
C13 C12 C11 118.95(11)
C13 C12 H12 120.5
C11 C12 H12 120.5
C14 C13 C12 120.27(11)
C14 C13 H13 119.9
C12 C13 H13 119.9
C13 C14 C15 120.49(10)
C13 C14 H14 119.8
C15 C14 H14 119.8
C14 C15 C16 120.25(11)
C14 C15 H15 119.9
C16 C15 H15 119.9
C11 C16 C15 118.72(10)
C11 C16 H16 120.6
C15 C16 H16 120.6
HW11 OW1 HW12 104.0(14)
HW21 OW2 HW22 104.7(15)

loop_
_geom_bond_atom_site_label_1
_geom_bond_atom_site_label_2
_geom_bond_distance
N1 C2 1.3761(12)
N1 C6 1.3805(12)
N1 H1 0.827(13)
C2 C3 1.3621(13)
C2 C21 1.5142(13)
C3 C31 1.4687(13)
C3 C4 1.5278(13)
C4 C5 1.5298(13)
C4 C41 1.5318(14)
C4 H4 0.973(13)
C5 C6 1.3586(13)
C5 C51 1.4661(13)
C6 C61 1.4994(13)
C21 O1 1.4228(11)
C21 H21A 0.9900
C21 H21B 0.9900
O1 C22 1.4240(12)
C22 C23 1.5121(13)
C22 H22A 0.9900
C22 H22B 0.9900
C23 N2 1.4946(13)
C23 H23A 0.9900
C23 H23B 0.9900
N2 H2A 0.9100
N2 H2B 0.9100
N2 H2C 0.9100
C31 O3 1.2120(13)
C31 O4 1.3509(12)
O4 C32 1.4549(13)
C32 C33 1.5061(17)
C32 H32A 0.9900
C32 H32B 0.9900
C33 H33A 0.9800
C33 H33B 0.9800
C33 H33C 0.9800
C41 C46 1.3991(14)
C41 C42 1.3993(13)
C42 C43 1.3936(15)
C42 Cl1 1.7452(11)
C43 C44 1.3814(17)
C43 H43 0.9500
C44 C45 1.3933(16)
C44 H44 0.9500
C45 C46 1.3867(15)
C45 H45 0.9500
C46 H46 0.9500
C51 O6 1.2219(12)
C51 O5 1.3407(11)
O5 C52 1.4410(12)
C52 H52A 0.9800
C52 H52B 0.9800
C52 H52C 0.9800
C61 H61A 0.9800
C61 H61B 0.9800
C61 H61C 0.9800
S1 O12 1.4557(8)
S1 O13 1.4562(8)
S1 O11 1.4648(8)
S1 C11 1.7707(10)
C11 C16 1.3917(15)
C11 C12 1.3962(14)
C12 C13 1.3914(15)
C12 H12 0.9500
C13 C14 1.3841(19)
C13 H13 0.9500
C14 C15 1.3871(19)
C14 H14 0.9500
C15 C16 1.3974(15)
C15 H15 0.9500
C16 H16 0.9500
OW1 HW11 0.821(16)
OW1 HW12 0.856(15)
OW2 HW21 0.842(17)
OW2 HW22 0.811(17)

loop_
_geom_hbond_atom_site_label_D
_geom_hbond_atom_site_label_H
_geom_hbond_atom_site_label_A
_geom_hbond_distance_DH
_geom_hbond_distance_HA
_geom_hbond_distance_DA
_geom_hbond_angle_DHA
_geom_hbond_site_symmetry_A
N1 H1 O1 0.827(13) 2.111(13) 2.5391(12) 112.0(11) .
N1 H1 O12 0.827(13) 2.341(13) 3.1358(12) 161.5(12) 3_565
N2 H2A O12 0.91 2.00 2.8275(13) 151.2 3_565
N2 H2B OW1 0.91 2.07 2.9319(12) 157.6 2_554
N2 H2C OW2 0.91 1.87 2.7616(12) 167.1 4_575

loop_
_geom_torsion_atom_site_label_1
_geom_torsion_atom_site_label_2
_geom_torsion_atom_site_label_3
_geom_torsion_atom_site_label_4
_geom_torsion
C6 N1 C2 C3 13.78(14)
C6 N1 C2 C21 -164.16(9)
N1 C2 C3 C31 179.91(9)
C21 C2 C3 C31 -2.37(15)
N1 C2 C3 C4 3.39(14)
C21 C2 C3 C4 -178.89(9)
C2 C3 C4 C5 -19.80(12)
C31 C3 C4 C5 163.71(8)
C2 C3 C4 C41 103.30(10)
C31 C3 C4 C41 -73.18(11)
C3 C4 C5 C6 22.43(12)
C41 C4 C5 C6 -100.83(10)
C3 C4 C5 C51 -159.95(8)
C41 C4 C5 C51 76.79(10)
C51 C5 C6 N1 173.80(9)
C4 C5 C6 N1 -8.63(14)
C51 C5 C6 C61 -5.32(15)
C4 C5 C6 C61 172.26(9)
C2 N1 C6 C5 -11.09(14)
C2 N1 C6 C61 168.13(9)
C3 C2 C21 O1 179.69(9)
N1 C2 C21 O1 -2.48(11)
C2 C21 O1 C22 -179.13(8)
C21 O1 C22 C23 175.47(8)
O1 C22 C23 N2 60.67(10)
C2 C3 C31 O3 -3.63(16)
C4 C3 C31 O3 172.96(10)
C2 C3 C31 O4 176.88(9)
C4 C3 C31 O4 -6.53(13)
O3 C31 O4 C32 -0.62(16)
C3 C31 O4 C32 178.90(9)
C31 O4 C32 C33 175.36(11)
C3 C4 C41 C46 -59.40(11)
C5 C4 C41 C46 62.95(11)
C3 C4 C41 C42 121.25(10)
C5 C4 C41 C42 -116.40(10)
C46 C41 C42 C43 -0.10(14)
C4 C41 C42 C43 179.26(9)
C46 C41 C42 Cl1 -179.69(7)
C4 C41 C42 Cl1 -0.32(14)
C41 C42 C43 C44 0.52(16)
Cl1 C42 C43 C44 -179.88(8)
C42 C43 C44 C45 -0.39(16)
C43 C44 C45 C46 -0.14(16)
C44 C45 C46 C41 0.58(16)
C42 C41 C46 C45 -0.45(15)
C4 C41 C46 C45 -179.85(9)
C6 C5 C51 O6 -18.28(16)
C4 C5 C51 O6 164.07(10)
C6 C5 C51 O5 162.57(9)
C4 C5 C51 O5 -15.08(12)
O6 C51 O5 C52 0.40(14)
C5 C51 O5 C52 179.61(8)
O12 S1 C11 C16 30.05(9)
O13 S1 C11 C16 151.82(8)
O11 S1 C11 C16 -88.67(9)
O12 S1 C11 C12 -152.91(8)
O13 S1 C11 C12 -31.15(9)
O11 S1 C11 C12 88.36(9)
C16 C11 C12 C13 0.04(15)
S1 C11 C12 C13 -176.94(8)
C11 C12 C13 C14 -0.10(16)
C12 C13 C14 C15 -0.08(17)
C13 C14 C15 C16 0.34(17)
C12 C11 C16 C15 0.22(15)
S1 C11 C16 C15 177.18(8)
C14 C15 C16 C11 -0.40(16)
